data_8100555
loop_
_publ_author_name
'Ramazani, Ali'
'Morsali, Ali'
'Jamali, Fahimeh'
'Gouranlou, Farideh '
'Jalilian, Amir Reza'
'Momeni-Movahhed, Abolfazle'

_publ_section_title
;
Crystal structure of 4-[4-(dimethylamino)phenyl]-5-(2,4-dimethyl-1,
3-thiazol-5-yl)-2,4-dihydro-3H-1,2,4-triazol-3-thione, C~15~H~17~N~5~S~2~
;
_journal_issue 1
_journal_name_full 'Zeitschrift f\"ur Kristallographie - New Crystal Structures'
_journal_page_first 149
_journal_page_last 150
_journal_volume 217
_journal_year 2002
_chemical_formula_moiety 'C15 H17 N5 S2'
_chemical_formula_structural 'C15 H17 N5 S2'
_chemical_formula_sum 'C15 H17 N5 S2'
_chemical_formula_weight 331.46
_chemical_melting_point 225
_space_group_IT_number 2
_symmetry_cell_setting triclinic
_symmetry_space_group_name_Hall '-P 1'
_symmetry_space_group_name_H-M 'P -1'
_cell_angle_alpha 75.651(4)
_cell_angle_beta 82.732(3)
_cell_angle_gamma 62.609(3)
_cell_formula_units_Z 2
_cell_length_a 7.8216(12)
_cell_length_b 8.3549(13)
_cell_length_c 13.925(2)
_cell_measurement_temperature 110(2)
_cell_volume 782.7(2)
_diffrn_ambient_temperature 110(2)
_exptl_crystal_density_diffrn 1.406
_cod_database_code 8100555

loop_
_symmetry_equiv_pos_as_xyz
'x, y, z'
'-x, -y, -z'

loop_
_atom_site_label
_atom_site_type_symbol
_atom_site_fract_x
_atom_site_fract_y
_atom_site_fract_z
_atom_site_U_iso_or_equiv
_atom_site_adp_type
_atom_site_occupancy
_atom_site_symmetry_multiplicity
_atom_site_calc_flag
_atom_site_refinement_flags
_atom_site_disorder_assembly
_atom_site_disorder_group
S1 S -0.21185(4) -0.08756(4) -0.03669(2) 0.01768(13) Uani 1 2 d . . .
S2 S -0.79212(5) 0.24633(5) 0.31664(3) 0.02403(13) Uani 1 2 d . . .
N3 N 0.08423(16) -0.30734(16) 0.06947(8) 0.0164(2) Uani 1 2 d . . .
N7 N -0.47025(17) 0.25057(16) 0.07774(9) 0.0184(2) Uani 1 2 d . . .
N8 N -0.61978(16) 0.32845(16) 0.14131(9) 0.0190(2) Uani 1 2 d . . .
N10 N -0.47379(16) 0.04171(16) 0.21243(9) 0.0162(2) Uani 1 2 d . . .
N19 N -0.27248(19) -0.66489(17) 0.45438(9) 0.0205(3) Uani 1 2 d . . .
C2 C 0.01580(19) -0.26907(18) -0.01898(10) 0.0166(3) Uani 1 2 d . . .
C4 C -0.04324(18) -0.18998(18) 0.12829(10) 0.0157(2) Uani 1 2 d . . .
C5 C -0.21423(18) -0.06220(18) 0.08319(10) 0.0154(2) Uani 1 2 d . . .
C6 C -0.38279(18) 0.07706(17) 0.12311(10) 0.0157(2) Uani 1 2 d . . .
C9 C -0.62954(18) 0.20698(18) 0.22394(10) 0.0175(3) Uani 1 2 d . . .
C11 C -0.42935(18) -0.13643(18) 0.27562(10) 0.0158(2) Uani 1 2 d . . .
C12 C -0.3751(2) -0.17446(19) 0.37343(10) 0.0182(3) Uani 1 2 d . . .
C13 C -0.3205(2) -0.34921(19) 0.43232(10) 0.0182(3) Uani 1 2 d . . .
C14 C -0.32310(19) -0.49158(18) 0.39561(10) 0.0161(3) Uani 1 2 d . . .
C15 C -0.3834(2) -0.44850(19) 0.29691(10) 0.0176(3) Uani 1 2 d . . .
C16 C -0.43551(19) -0.27312(19) 0.23777(10) 0.0172(3) Uani 1 2 d . . .
C17 C 0.1231(2) -0.3694(2) -0.09911(11) 0.0227(3) Uani 1 2 d . . .
C18 C 0.0185(2) -0.2112(2) 0.22947(11) 0.0212(3) Uani 1 2 d . . .
C20 C -0.1840(2) -0.7141(2) 0.54949(11) 0.0225(3) Uani 1 2 d . . .
C21 C -0.2653(2) -0.8113(2) 0.41364(12) 0.0246(3) Uani 1 2 d . . .
H8 H -0.7124 0.4483 0.1252 0.050 Uiso 1 2 d . . .
H12 H -0.3725 -0.0793 0.4009 0.050 Uiso 1 2 d . . .
H13 H -0.2854 -0.3706 0.4994 0.050 Uiso 1 2 d . . .
H15 H -0.3900 -0.5431 0.2686 0.050 Uiso 1 2 d . . .
H16 H -0.4761 -0.2475 0.1699 0.050 Uiso 1 2 d . . .
H17A H 0.0487 -0.4015 -0.1291 0.050 Uiso 1 2 d . . .
H17B H 0.2058 -0.3220 -0.1349 0.050 Uiso 1 2 d . . .
H17C H 0.1865 -0.4870 -0.0730 0.050 Uiso 1 2 d . . .
H18A H 0.1513 -0.2265 0.2253 0.050 Uiso 1 2 d . . .
H18B H -0.0645 -0.1135 0.2611 0.050 Uiso 1 2 d . . .
H18C H 0.0126 -0.3195 0.2733 0.050 Uiso 1 2 d . . .
H20A H -0.2659 -0.6250 0.5887 0.050 Uiso 1 2 d . . .
H20B H -0.0577 -0.7164 0.5395 0.050 Uiso 1 2 d . . .
H20C H -0.1810 -0.8347 0.5824 0.050 Uiso 1 2 d . . .
H21A H -0.3903 -0.7805 0.3878 0.050 Uiso 1 2 d . . .
H21B H -0.1635 -0.8478 0.3627 0.050 Uiso 1 2 d . . .
H21C H -0.2477 -0.9111 0.4676 0.050 Uiso 1 2 d . . .

loop_
_atom_site_aniso_label
_atom_site_aniso_U_11
_atom_site_aniso_U_22
_atom_site_aniso_U_33
_atom_site_aniso_U_23
_atom_site_aniso_U_13
_atom_site_aniso_U_12
S1 0.01309(19) 0.0168(2) 0.01735(19) -0.00086(13) -0.00387(13) -0.00233
S2 0.0173(2) 0.0212(2) 0.0241(2) -0.00604(15) 0.00250(14) -0.00079(15)
N3 0.0127(5) 0.0136(5) 0.0180(5) -0.0018(4) -0.0016(4) -0.0022(4)
N7 0.0123(5) 0.0130(5) 0.0234(6) -0.0015(4) -0.0021(4) -0.0008(4)
N8 0.0132(5) 0.0117(5) 0.0242(6) -0.0024(4) -0.0019(4) 0.0009(4)
N10 0.0116(5) 0.0120(5) 0.0185(5) -0.0014(4) -0.0020(4) -0.0002(4)
N19 0.0251(6) 0.0145(5) 0.0184(5) 0.0007(4) -0.0051(4) -0.0069(5)
C2 0.0122(5) 0.0148(6) 0.0191(6) -0.0029(5) -0.0004(4) -0.0033(5)
C4 0.0118(5) 0.0125(5) 0.0178(6) -0.0011(4) -0.0014(4) -0.0021(4)
C5 0.0118(5) 0.0125(5) 0.0173(6) -0.0016(4) -0.0018(4) -0.0019(4)
C6 0.0107(5) 0.0122(6) 0.0192(6) -0.0013(4) -0.0017(4) -0.0016(4)
C9 0.0110(5) 0.0132(6) 0.0223(6) -0.0039(5) -0.0022(4) 0.0001(4)
C11 0.0130(5) 0.0118(5) 0.0173(6) -0.0008(4) -0.0024(4) -0.0018(4)
C12 0.0184(6) 0.0158(6) 0.0191(6) -0.0038(5) -0.0026(5) -0.0058(5)
C13 0.0184(6) 0.0163(6) 0.0172(6) -0.0023(5) -0.0032(5) -0.0055(5)
C14 0.0149(6) 0.0140(6) 0.0157(6) -0.0006(5) -0.0009(4) -0.0043(5)
C15 0.0184(6) 0.0148(6) 0.0167(6) -0.0037(5) -0.0017(5) -0.0046(5)
C16 0.0145(6) 0.0157(6) 0.0173(6) -0.0023(5) -0.0025(4) -0.0035(5)
C17 0.0199(6) 0.0245(7) 0.0230(7) -0.0096(5) 0.0029(5) -0.0080(6)
C18 0.0151(6) 0.0241(7) 0.0183(6) -0.0044(5) -0.0040(5) -0.0028(5)
C20 0.0216(7) 0.0194(6) 0.0196(6) 0.0022(5) -0.0054(5) -0.0053(5)
C21 0.0299(8) 0.0132(6) 0.0266(7) -0.0016(5) -0.0058(6) -0.0063(5)

loop_
_geom_bond_atom_site_label_1
_geom_bond_atom_site_label_2
_geom_bond_distance
_geom_bond_site_symmetry_2
_geom_bond_publ_flag
S1 C2 1.7240(14) . ?
S1 C5 1.7308(14) . ?
S2 C9 1.6738(14) . ?
N3 C2 1.3113(17) . ?
N3 C4 1.3851(16) . ?
N7 C6 1.3083(17) . ?
N7 N8 1.3778(16) . ?
N8 C9 1.3528(18) . ?
N10 C6 1.3887(17) . ?
N10 C9 1.3888(16) . ?
N10 C11 1.4361(17) . ?
N19 C14 1.3748(17) . ?
N19 C21 1.4467(19) . ?
N19 C20 1.4499(18) . ?
C2 C17 1.4939(19) . ?
C4 C5 1.3745(17) . ?
C4 C18 1.4897(19) . ?
C5 C6 1.4576(17) . ?
C11 C16 1.3928(19) . ?
C11 C12 1.3942(18) . ?
C12 C13 1.3813(19) . ?
C13 C14 1.4154(19) . ?
C14 C15 1.4154(18) . ?
C15 C16 1.3887(18) . ?

loop_
_cod_related_entry_id
_cod_related_entry_database
_cod_related_entry_code
1 ChemSpider 21122414
